data_4324138
loop_
_publ_author_name
'Juan Forni\'es'
'Consuelo Fortu\~no'
'Susana Ib\'a\~nez'
'Antonio Mart\'in'
'Pilar Romero'
'Piero Mastrorilli'
'Vito Gallo'

_publ_section_title
;
 Synthesis, Dynamic Behavior, and Reactivity of New Unsaturated
 Heterotrinuclear 46 Valence Electron Complexes Polynuclear Homo- or
 Heterometallic Palladium(II)-Platinum(II) Pentafluorophenyl Complexes
 Containing Bridging Diphenylphosphido Ligands. 27. For part 26, see ref
 1.
;
_journal_name_full 'Inorganic Chemistry'
_journal_page_first 285
_journal_page_last 298
_journal_paper_doi 10.1021/ic101934t
_journal_volume 50
_journal_year 2011
_chemical_formula_sum 'C78.4 H47.8 Cl2.8 F20 N P4 Pd Pt2'
_chemical_formula_weight 2103.50
_chemical_name_systematic
; 
 ? 
;
_space_group_IT_number 2
_symmetry_cell_setting triclinic
_symmetry_space_group_name_Hall '-P 1'
_symmetry_space_group_name_H-M 'P -1'
_atom_sites_solution_hydrogens geom
_atom_sites_solution_primary direct
_atom_sites_solution_secondary difmap
_audit_creation_method SHELXL-97
_cell_angle_alpha 82.987(8)
_cell_angle_beta 78.649(8)
_cell_angle_gamma 81.836(5)
_cell_formula_units_Z 2
_cell_length_a 12.8636(8)
_cell_length_b 13.7681(9)
_cell_length_c 21.462(3)
_cell_measurement_reflns_used 24010
_cell_measurement_temperature 100(2)
_cell_measurement_theta_max 28.9018
_cell_measurement_theta_min 3.7406
_cell_volume 3671.6(6)
_computing_cell_refinement
;
CrysAlis RED, Oxford Diffraction Ltd.,
Version 1.171.31.7 (release 18-10-2006 CrysAlis171 .NET)
(compiled Oct 18 2006,16:28:17)
;
_computing_data_collection
;
CrysAlis CCD, Oxford Diffraction Ltd.,
Version 1.171.31.7 (release 18-10-2006 CrysAlis171 .NET)
(compiled Oct 18 2006,16:28:17)
;
_computing_data_reduction
;
CrysAlis RED, Oxford Diffraction Ltd.,
Version 1.171.31.7 (release 18-10-2006 CrysAlis171 .NET)
(compiled Oct 18 2006,16:28:17)
;
_computing_structure_refinement 'SHELXL-97 (Sheldrick, 1997)'
_computing_structure_solution 'SHELXS-97 (Sheldrick, 1990)'
_diffrn_ambient_temperature 100(2)
_diffrn_detector_area_resol_mean 16.0655
_diffrn_measured_fraction_theta_full 0.992
_diffrn_measured_fraction_theta_max 0.989
_diffrn_measurement_details
;
  1 omega  -44.00    7.00   1.0000    5.0000
omega____ theta____ kappa____ phi______ omega'___ theta'___ frames
    -      -19.8053  -45.0000  120.0000    0.0000    0.0000 51

  2 omega  -44.00    7.00   1.0000    5.0000
omega____ theta____ kappa____ phi______ omega'___ theta'___ frames
    -      -19.8053  -45.0000    0.0000    0.0000    0.0000 51

  3 omega  -50.00    2.00   1.0000    5.0000
omega____ theta____ kappa____ phi______ omega'___ theta'___ frames
    -       22.3053  -45.0000  120.0000    0.0000    0.0000 52

  4 omega    0.00   54.00   1.0000    5.0000
omega____ theta____ kappa____ phi______ omega'___ theta'___ frames
    -       22.3053  -75.0000  120.0000    0.0000    0.0000 54

  5 omega   43.00   95.00   1.0000    5.0000
omega____ theta____ kappa____ phi______ omega'___ theta'___ frames
    -       22.3053   45.0000  240.0000    0.0000    0.0000 52

  6 omega  -10.00   45.00   1.0000    5.0000
omega____ theta____ kappa____ phi______ omega'___ theta'___ frames
    -       22.3053   75.0000    0.0000    0.0000    0.0000 55

  7 omega  -50.00    4.00   1.0000    5.0000
omega____ theta____ kappa____ phi______ omega'___ theta'___ frames
    -       22.3053  -75.0000  240.0000    0.0000    0.0000 54

  8 omega    0.00   54.00   1.0000    5.0000
omega____ theta____ kappa____ phi______ omega'___ theta'___ frames
    -       22.3053  -75.0000    0.0000    0.0000    0.0000 54

  9 omega   -5.00   47.00   1.0000    5.0000
omega____ theta____ kappa____ phi______ omega'___ theta'___ frames
    -       22.3053   45.0000    0.0000    0.0000    0.0000 52

 10 omega   43.00   95.00   1.0000    5.0000
omega____ theta____ kappa____ phi______ omega'___ theta'___ frames
    -       22.3053   45.0000    0.0000    0.0000    0.0000 52

 11 omega   -5.00   47.00   1.0000    5.0000
omega____ theta____ kappa____ phi______ omega'___ theta'___ frames
    -       22.3053   45.0000  240.0000    0.0000    0.0000 52

 12 omega   41.00   95.00   1.0000    5.0000
omega____ theta____ kappa____ phi______ omega'___ theta'___ frames
    -       22.3053   75.0000    0.0000    0.0000    0.0000 54

 13 omega    0.00   54.00   1.0000    5.0000
omega____ theta____ kappa____ phi______ omega'___ theta'___ frames
    -       22.3053  -75.0000  240.0000    0.0000    0.0000 54

;
_diffrn_measurement_device_type 'Oxford Diffaction Xcalibur'
_diffrn_measurement_method 'w scans'
_diffrn_orient_matrix_UB_11 0.0517195010
_diffrn_orient_matrix_UB_12 -0.0024150021
_diffrn_orient_matrix_UB_13 0.0075126199
_diffrn_orient_matrix_UB_21 -0.0230592477
_diffrn_orient_matrix_UB_22 0.0177869880
_diffrn_orient_matrix_UB_23 0.0299218720
_diffrn_orient_matrix_UB_31 -0.0035773193
_diffrn_orient_matrix_UB_32 -0.0491111384
_diffrn_orient_matrix_UB_33 0.0140170527
_diffrn_radiation_monochromator graphite
_diffrn_radiation_source 'Enhance (Mo) X-ray Source'
_diffrn_radiation_type MoK\a
_diffrn_radiation_wavelength 0.71073
_diffrn_reflns_av_R_equivalents 0.0307
_diffrn_reflns_av_sigmaI/netI 0.0400
_diffrn_reflns_limit_h_max 15
_diffrn_reflns_limit_h_min -15
_diffrn_reflns_limit_k_max 16
_diffrn_reflns_limit_k_min -16
_diffrn_reflns_limit_l_max 25
_diffrn_reflns_limit_l_min -25
_diffrn_reflns_number 39047
_diffrn_reflns_theta_full 25.00
_diffrn_reflns_theta_max 25.09
_diffrn_reflns_theta_min 3.75
_exptl_absorpt_coefficient_mu 4.330
_exptl_absorpt_correction_T_max 0.5824
_exptl_absorpt_correction_T_min 0.3126
_exptl_absorpt_correction_type multi-scan
_exptl_absorpt_process_details
;
CrysAlis RED, Oxford Diffraction Ltd.,
Version 1.171.31.7 (release 18-10-2006 CrysAlis171 .NET)
(compiled Oct 18 2006,16:28:17)
empirical absorption correction using spherical harmonics,
 implemented in SCALE3 ABSPACK scaling algorithm.
;
_exptl_crystal_colour red
_exptl_crystal_density_diffrn 1.903
_exptl_crystal_density_method 'not measured'
_exptl_crystal_description bloc
_exptl_crystal_F_000 2030
_exptl_crystal_size_max 0.35
_exptl_crystal_size_mid 0.28
_exptl_crystal_size_min 0.14
_refine_diff_density_max 2.294
_refine_diff_density_min -1.250
_refine_diff_density_rms 0.136
_refine_ls_extinction_method none
_refine_ls_goodness_of_fit_ref 1.032
_refine_ls_hydrogen_treatment constr
_refine_ls_matrix_type full
_refine_ls_number_parameters 988
_refine_ls_number_reflns 12919
_refine_ls_number_restraints 2
_refine_ls_restrained_S_all 1.032
_refine_ls_R_factor_all 0.0473
_refine_ls_R_factor_gt 0.0324
_refine_ls_shift/su_max 0.001
_refine_ls_shift/su_mean 0.000
_refine_ls_structure_factor_coef Fsqd
_refine_ls_weighting_details 'calc w=1/[\s^2^(Fo^2^)+(0.0466P)^2^+8.7756P] where P=(Fo^2^+2Fc^2^)/3'
_refine_ls_weighting_scheme calc
_refine_ls_wR_factor_gt 0.0777
_refine_ls_wR_factor_ref 0.0853
_reflns_number_gt 10219
_reflns_number_total 12919
_reflns_threshold_expression >2sigma(I)
_cod_data_source_file ic101934t_si_001_4.cif
_cod_data_source_block 7cis
_cod_original_cell_volume 3671.5(6)
_cod_original_formula_sum 'C78.40 H47.80 Cl2.80 F20 N P4 Pd Pt2'
_cod_database_code 4324138

loop_
_symmetry_equiv_pos_as_xyz
'x, y, z'
'-x, -y, -z'

loop_
_atom_site_label
_atom_site_type_symbol
_atom_site_fract_x
_atom_site_fract_y
_atom_site_fract_z
_atom_site_U_iso_or_equiv
_atom_site_adp_type
_atom_site_occupancy
_atom_site_symmetry_multiplicity
_atom_site_calc_flag
_atom_site_refinement_flags
_atom_site_disorder_assembly
_atom_site_disorder_group
Pt1 Pt -0.178180(16) 0.451023(14) -0.191510(9) 0.01655(6) Uani 1 1 d . . .
Pt2 Pt 0.276272(16) 0.123535(15) -0.291547(9) 0.01817(7) Uani 1 1 d . . .
Pd Pd 0.08211(3) 0.25536(3) -0.240193(18) 0.01697(10) Uani 1 1 d . . .
P1 P -0.07981(11) 0.29657(10) -0.17280(6) 0.0171(3) Uani 1 1 d . . .
P2 P 0.12791(11) 0.09600(10) -0.21358(6) 0.0181(3) Uani 1 1 d . . .
P3 P -0.09453(11) 0.46198(10) -0.29567(6) 0.0179(3) Uani 1 1 d . . .
P4 P 0.07823(12) 0.41514(10) -0.29406(7) 0.0194(3) Uani 1 1 d . . .
F1 F -0.1285(3) 0.5086(3) -0.05951(16) 0.0344(8) Uani 1 1 d . . .
F2 F -0.2412(3) 0.5072(3) 0.05863(16) 0.0418(9) Uani 1 1 d . . .
F3 F -0.4276(3) 0.4269(3) 0.08984(17) 0.0522(11) Uani 1 1 d . . .
F4 F -0.5052(3) 0.3560(3) -0.00305(19) 0.0525(11) Uani 1 1 d . . .
F5 F -0.4008(3) 0.3681(3) -0.12379(17) 0.0352(8) Uani 1 1 d . . .
F6 F -0.4048(3) 0.5222(3) -0.23954(18) 0.0429(10) Uani 1 1 d . . .
F7 F -0.5350(3) 0.6908(3) -0.2325(2) 0.0573(12) Uani 1 1 d . . .
F8 F -0.4813(3) 0.8468(3) -0.1852(2) 0.0617(13) Uani 1 1 d . . .
F9 F -0.2932(4) 0.8290(3) -0.1430(3) 0.0735(16) Uani 1 1 d . . .
F10 F -0.1589(3) 0.6634(3) -0.1521(2) 0.0459(10) Uani 1 1 d . . .
F11 F 0.4872(3) 0.0362(3) -0.24755(16) 0.0332(8) Uani 1 1 d . . .
F12 F 0.6777(3) -0.0414(3) -0.30739(19) 0.0489(11) Uani 1 1 d . . .
F13 F 0.7290(3) -0.0194(3) -0.43660(19) 0.0525(11) Uani 1 1 d . . .
F14 F 0.5821(3) 0.0746(3) -0.50640(17) 0.0438(10) Uani 1 1 d . . .
F15 F 0.3875(3) 0.1444(3) -0.44830(15) 0.0344(8) Uani 1 1 d . . .
F16 F 0.3147(3) -0.1119(2) -0.28993(16) 0.0364(9) Uani 1 1 d . . .
F17 F 0.2526(4) -0.2343(3) -0.35939(19) 0.0517(11) Uani 1 1 d . . .
F18 F 0.1393(3) -0.1631(3) -0.45260(17) 0.0424(9) Uani 1 1 d . . .
F19 F 0.0813(3) 0.0344(3) -0.47226(15) 0.0327(8) Uani 1 1 d . . .
F20 F 0.1429(3) 0.1582(2) -0.40520(16) 0.0305(8) Uani 1 1 d . . .
N N 0.3347(4) 0.2287(3) -0.2465(2) 0.0267(11) Uani 1 1 d . . .
C1 C -0.2583(4) 0.4375(4) -0.0977(3) 0.0196(12) Uani 1 1 d . . .
C2 C -0.2227(5) 0.4719(4) -0.0484(3) 0.0245(13) Uani 1 1 d . . .
C3 C -0.2784(5) 0.4696(4) 0.0133(3) 0.0284(14) Uani 1 1 d . . .
C4 C -0.3728(5) 0.4291(5) 0.0291(3) 0.0323(15) Uani 1 1 d . . .
C5 C -0.4113(5) 0.3943(5) -0.0173(3) 0.0319(15) Uani 1 1 d . . .
C6 C -0.3556(5) 0.4008(4) -0.0795(3) 0.0268(14) Uani 1 1 d . . .
C7 C -0.2750(4) 0.5842(4) -0.1968(3) 0.0208(12) Uani 1 1 d . . .
C8 C -0.3720(5) 0.5964(4) -0.2161(3) 0.0276(14) Uani 1 1 d . . .
C9 C -0.4410(5) 0.6833(5) -0.2128(3) 0.0376(16) Uani 1 1 d . . .
C10 C -0.4133(6) 0.7611(4) -0.1885(3) 0.0392(17) Uani 1 1 d . . .
C11 C -0.3192(5) 0.7533(4) -0.1687(4) 0.0394(17) Uani 1 1 d . . .
C12 C -0.2520(5) 0.6660(4) -0.1733(3) 0.0319(15) Uani 1 1 d . . .
C13 C 0.4295(4) 0.0932(4) -0.3451(3) 0.0215(12) Uani 1 1 d . . .
C14 C 0.5076(4) 0.0468(4) -0.3124(3) 0.0245(13) Uani 1 1 d . . .
C15 C 0.6070(5) 0.0064(5) -0.3422(3) 0.0342(15) Uani 1 1 d . . .
C16 C 0.6320(5) 0.0166(5) -0.4073(3) 0.0352(15) Uani 1 1 d . . .
C17 C 0.5571(5) 0.0646(5) -0.4419(3) 0.0318(15) Uani 1 1 d . . .
C18 C 0.4573(5) 0.1002(4) -0.4106(3) 0.0268(13) Uani 1 1 d . . .
C19 C 0.2316(4) 0.0291(4) -0.3434(3) 0.0206(12) Uani 1 1 d . . .
C20 C 0.2566(5) -0.0719(4) -0.3351(3) 0.0250(13) Uani 1 1 d . . .
C21 C 0.2260(5) -0.1368(4) -0.3699(3) 0.0313(15) Uani 1 1 d . . .
C22 C 0.1666(5) -0.1012(5) -0.4171(3) 0.0291(14) Uani 1 1 d . . .
C23 C 0.1402(5) -0.0012(4) -0.4274(3) 0.0238(13) Uani 1 1 d . . .
C24 C 0.1728(5) 0.0605(4) -0.3914(3) 0.0237(13) Uani 1 1 d . . .
C25 C -0.1683(4) 0.2032(4) -0.1698(3) 0.0208(12) Uani 1 1 d . . .
C26 C -0.1549(4) 0.1093(4) -0.1373(2) 0.0189(12) Uani 1 1 d . . .
H26 H -0.0971 0.0916 -0.1149 0.023 Uiso 1 1 calc R . .
C27 C -0.2250(5) 0.0419(4) -0.1373(3) 0.0234(13) Uani 1 1 d . . .
H27 H -0.2162 -0.0210 -0.1141 0.028 Uiso 1 1 calc R . .
C28 C -0.3083(5) 0.0657(4) -0.1711(3) 0.0251(13) Uani 1 1 d . . .
H28 H -0.3555 0.0188 -0.1716 0.030 Uiso 1 1 calc R . .
C29 C -0.3222(5) 0.1581(4) -0.2040(3) 0.0260(13) Uani 1 1 d . . .
H29 H -0.3786 0.1745 -0.2276 0.031 Uiso 1 1 calc R . .
C30 C -0.2537(5) 0.2269(4) -0.2028(3) 0.0246(13) Uani 1 1 d . . .
H30 H -0.2648 0.2908 -0.2245 0.030 Uiso 1 1 calc R . .
C31 C -0.0416(4) 0.2836(4) -0.0940(2) 0.0200(12) Uani 1 1 d . . .
C32 C 0.0568(5) 0.3110(4) -0.0888(3) 0.0245(13) Uani 1 1 d . . .
H32 H 0.1023 0.3362 -0.1259 0.029 Uiso 1 1 calc R . .
C33 C 0.0885(5) 0.3016(4) -0.0302(3) 0.0302(14) Uani 1 1 d . . .
H33 H 0.1545 0.3223 -0.0271 0.036 Uiso 1 1 calc R . .
C34 C 0.0248(5) 0.2624(4) 0.0236(3) 0.0321(15) Uani 1 1 d . . .
H34 H 0.0484 0.2532 0.0634 0.039 Uiso 1 1 calc R . .
C35 C -0.0733(5) 0.2364(4) 0.0197(3) 0.0305(15) Uani 1 1 d . . .
H35 H -0.1180 0.2108 0.0570 0.037 Uiso 1 1 calc R . .
C36 C -0.1069(5) 0.2477(4) -0.0388(3) 0.0243(13) Uani 1 1 d . . .
H36 H -0.1751 0.2308 -0.0411 0.029 Uiso 1 1 calc R . .
C37 C 0.0438(4) 0.0112(4) -0.2289(3) 0.0203(12) Uani 1 1 d . . .
C38 C -0.0253(4) 0.0453(4) -0.2731(2) 0.0219(12) Uani 1 1 d . . .
H38 H -0.0239 0.1097 -0.2946 0.026 Uiso 1 1 calc R . .
C39 C -0.0939(5) -0.0151(5) -0.2845(3) 0.0280(14) Uani 1 1 d . . .
H39 H -0.1397 0.0075 -0.3144 0.034 Uiso 1 1 calc R . .
C40 C -0.0971(5) -0.1082(4) -0.2530(3) 0.0306(14) Uani 1 1 d . . .
H40 H -0.1465 -0.1485 -0.2606 0.037 Uiso 1 1 calc R . .
C41 C -0.0297(5) -0.1440(4) -0.2106(3) 0.0308(14) Uani 1 1 d . . .
H41 H -0.0322 -0.2087 -0.1895 0.037 Uiso 1 1 calc R . .
C42 C 0.0427(5) -0.0838(4) -0.1989(3) 0.0251(13) Uani 1 1 d . . .
H42 H 0.0906 -0.1082 -0.1705 0.030 Uiso 1 1 calc R . .
C43 C 0.1759(4) 0.0385(4) -0.1415(3) 0.0207(12) Uani 1 1 d . . .
C44 C 0.2689(5) -0.0284(4) -0.1468(3) 0.0292(14) Uani 1 1 d . . .
H44 H 0.3074 -0.0430 -0.1878 0.035 Uiso 1 1 calc R . .
C45 C 0.3051(5) -0.0735(5) -0.0927(3) 0.0316(15) Uani 1 1 d . . .
H45 H 0.3674 -0.1202 -0.0964 0.038 Uiso 1 1 calc R . .
C46 C 0.2509(5) -0.0507(5) -0.0331(3) 0.0285(14) Uani 1 1 d . . .
H46 H 0.2774 -0.0803 0.0040 0.034 Uiso 1 1 calc R . .
C47 C 0.1587(5) 0.0145(4) -0.0270(3) 0.0275(14) Uani 1 1 d . . .
H47 H 0.1206 0.0285 0.0142 0.033 Uiso 1 1 calc R . .
C48 C 0.1215(4) 0.0596(4) -0.0811(3) 0.0212(12) Uani 1 1 d . . .
H48 H 0.0583 0.1053 -0.0769 0.025 Uiso 1 1 calc R . .
C49 C -0.0982(4) 0.5729(4) -0.3503(3) 0.0201(12) Uani 1 1 d . . .
C50 C -0.0887(5) 0.6629(4) -0.3299(3) 0.0269(13) Uani 1 1 d . . .
H50 H -0.0898 0.6677 -0.2860 0.032 Uiso 1 1 calc R . .
C51 C -0.0778(6) 0.7451(4) -0.3732(3) 0.0377(16) Uani 1 1 d . . .
H51 H -0.0703 0.8061 -0.3591 0.045 Uiso 1 1 calc R . .
C52 C -0.0777(5) 0.7391(5) -0.4379(3) 0.0372(16) Uani 1 1 d . . .
H52 H -0.0705 0.7959 -0.4676 0.045 Uiso 1 1 calc R . .
C53 C -0.0881(6) 0.6506(5) -0.4584(3) 0.0370(16) Uani 1 1 d . . .
H53 H -0.0882 0.6464 -0.5022 0.044 Uiso 1 1 calc R . .
C54 C -0.0984(5) 0.5674(5) -0.4150(3) 0.0303(14) Uani 1 1 d . . .
H54 H -0.1055 0.5064 -0.4293 0.036 Uiso 1 1 calc R . .
C55 C -0.1370(5) 0.3728(4) -0.3390(2) 0.0204(12) Uani 1 1 d . . .
C56 C -0.0702(5) 0.2953(4) -0.3669(3) 0.0244(13) Uani 1 1 d . . .
H56 H 0.0038 0.2873 -0.3654 0.029 Uiso 1 1 calc R . .
C57 C -0.1111(5) 0.2296(4) -0.3971(3) 0.0287(14) Uani 1 1 d . . .
H57 H -0.0650 0.1767 -0.4161 0.034 Uiso 1 1 calc R . .
C58 C -0.2198(5) 0.2412(5) -0.3996(3) 0.0321(15) Uani 1 1 d . . .
H58 H -0.2480 0.1955 -0.4196 0.039 Uiso 1 1 calc R . .
C59 C -0.2862(5) 0.3187(5) -0.3730(3) 0.0312(14) Uani 1 1 d . . .
H59 H -0.3599 0.3274 -0.3755 0.037 Uiso 1 1 calc R . .
C60 C -0.2450(5) 0.3845(4) -0.3425(3) 0.0270(13) Uani 1 1 d . . .
H60 H -0.2911 0.4377 -0.3239 0.032 Uiso 1 1 calc R . .
C61 C 0.1550(4) 0.4369(4) -0.3742(3) 0.0220(12) Uani 1 1 d . . .
C62 C 0.2227(5) 0.3594(4) -0.4011(3) 0.0254(13) Uani 1 1 d . . .
H62 H 0.2234 0.2951 -0.3792 0.030 Uiso 1 1 calc R . .
C63 C 0.2896(5) 0.3746(5) -0.4598(3) 0.0348(15) Uani 1 1 d . . .
H63 H 0.3375 0.3215 -0.4771 0.042 Uiso 1 1 calc R . .
C64 C 0.2863(6) 0.4675(5) -0.4928(3) 0.0402(17) Uani 1 1 d . . .
H64 H 0.3304 0.4777 -0.5335 0.048 Uiso 1 1 calc R . .
C65 C 0.2186(5) 0.5455(5) -0.4666(3) 0.0311(14) Uani 1 1 d . . .
H65 H 0.2166 0.6093 -0.4893 0.037 Uiso 1 1 calc R . .
C66 C 0.1542(5) 0.5310(4) -0.4078(3) 0.0268(13) Uani 1 1 d . . .
H66 H 0.1088 0.5850 -0.3898 0.032 Uiso 1 1 calc R . .
C67 C 0.1164(5) 0.5066(4) -0.2504(3) 0.0219(12) Uani 1 1 d . . .
C68 C 0.0606(5) 0.5263(4) -0.1900(3) 0.0236(13) Uani 1 1 d . . .
H68 H -0.0027 0.4970 -0.1728 0.028 Uiso 1 1 calc R . .
C69 C 0.0962(5) 0.5885(4) -0.1545(3) 0.0297(14) Uani 1 1 d . . .
H69 H 0.0574 0.6013 -0.1132 0.036 Uiso 1 1 calc R . .
C70 C 0.1873(5) 0.6312(5) -0.1789(3) 0.0349(16) Uani 1 1 d . . .
H70 H 0.2119 0.6735 -0.1546 0.042 Uiso 1 1 calc R . .
C71 C 0.2436(6) 0.6130(5) -0.2389(3) 0.0407(17) Uani 1 1 d . . .
H71 H 0.3064 0.6432 -0.2560 0.049 Uiso 1 1 calc R . .
C72 C 0.2089(5) 0.5512(5) -0.2741(3) 0.0339(15) Uani 1 1 d . . .
H72 H 0.2485 0.5386 -0.3152 0.041 Uiso 1 1 calc R . .
C73 C 0.3270(6) 0.2312(6) -0.1845(3) 0.0466(18) Uani 1 1 d . . .
H73 H 0.2952 0.1803 -0.1564 0.056 Uiso 1 1 calc R . .
C74 C 0.3629(6) 0.3039(6) -0.1584(4) 0.051(2) Uani 1 1 d . . .
H74 H 0.3535 0.3033 -0.1134 0.062 Uiso 1 1 calc R . .
C75 C 0.4110(5) 0.3755(5) -0.1964(4) 0.0439(18) Uani 1 1 d . . .
H75 H 0.4360 0.4258 -0.1788 0.053 Uiso 1 1 calc R . .
C76 C 0.4233(6) 0.3744(5) -0.2614(4) 0.0418(17) Uani 1 1 d . . .
H76 H 0.4577 0.4238 -0.2895 0.050 Uiso 1 1 calc R . .
C77 C 0.3850(5) 0.3007(4) -0.2855(3) 0.0322(15) Uani 1 1 d . . .
H77 H 0.3938 0.3001 -0.3305 0.039 Uiso 1 1 calc R . .
Cl1 Cl -0.36364(19) -0.2638(2) -0.38018(11) 0.0798(7) Uani 1 1 d . . .
Cl2 Cl -0.5277(3) -0.3807(3) -0.39559(19) 0.1266(13) Uani 1 1 d . . .
C78 C -0.4974(8) -0.2608(7) -0.3855(5) 0.077(3) Uani 1 1 d . . .
H78A H -0.5135 -0.2140 -0.4222 0.092 Uiso 1 1 calc R . .
H78B H -0.5431 -0.2372 -0.3462 0.092 Uiso 1 1 calc R . .
Cl3 Cl 0.5043(8) -0.1319(10) 0.0275(6) 0.149(3) Uani 0.40 1 d PD . .
Cl4 Cl 0.4594(8) 0.0782(10) 0.0050(6) 0.149(3) Uani 0.40 1 d PD . .
C79 C 0.486(3) -0.0203(10) 0.0595(10) 0.149(3) Uani 0.40 1 d PD . .
H79A H 0.4254 -0.0205 0.0962 0.179 Uiso 0.40 1 calc PR . .
H79B H 0.5505 -0.0122 0.0757 0.179 Uiso 0.40 1 calc PR . .

loop_
_atom_site_aniso_label
_atom_site_aniso_U_11
_atom_site_aniso_U_22
_atom_site_aniso_U_33
_atom_site_aniso_U_23
_atom_site_aniso_U_13
_atom_site_aniso_U_12
Pt1 0.01993(12) 0.01585(11) 0.01303(11) -0.00212(8) -0.00279(9) 0.00096(8)
Pt2 0.01986(12) 0.02105(12) 0.01257(11) -0.00308(8) -0.00224(9) 0.00126(9)
Pd 0.0209(2) 0.0166(2) 0.0116(2) -0.00081(16) -0.00199(17) 0.00202(17)
P1 0.0219(7) 0.0160(7) 0.0124(7) -0.0012(5) -0.0035(6) 0.0011(6)
P2 0.0225(7) 0.0194(7) 0.0114(7) -0.0016(5) -0.0038(6) 0.0021(6)
P3 0.0231(7) 0.0169(7) 0.0131(7) -0.0016(6) -0.0044(6) 0.0008(6)
P4 0.0223(7) 0.0204(7) 0.0139(7) -0.0002(6) -0.0025(6) 0.0007(6)
F1 0.037(2) 0.045(2) 0.0258(19) -0.0178(16) -0.0031(16) -0.0112(17)
F2 0.047(2) 0.058(2) 0.0207(19) -0.0142(17) -0.0055(17) -0.001(2)
F3 0.053(3) 0.072(3) 0.023(2) -0.0037(19) 0.0125(19) -0.006(2)
F4 0.034(2) 0.074(3) 0.046(3) -0.012(2) 0.0142(19) -0.021(2)
F5 0.0267(19) 0.047(2) 0.035(2) -0.0115(17) -0.0060(16) -0.0067(17)
F6 0.035(2) 0.049(2) 0.051(2) -0.0196(19) -0.0244(19) 0.0088(18)
F7 0.036(2) 0.069(3) 0.064(3) -0.005(2) -0.021(2) 0.019(2)
F8 0.047(3) 0.028(2) 0.089(3) 0.007(2) 0.015(2) 0.0173(19)
F9 0.053(3) 0.030(2) 0.135(5) -0.040(3) 0.012(3) -0.008(2)
F10 0.030(2) 0.032(2) 0.080(3) -0.027(2) -0.010(2) -0.0027(17)
F11 0.0289(19) 0.046(2) 0.0243(19) -0.0042(16) -0.0086(16) 0.0017(17)
F12 0.026(2) 0.071(3) 0.048(2) -0.007(2) -0.0128(19) 0.0121(19)
F13 0.024(2) 0.079(3) 0.045(2) -0.015(2) 0.0107(18) 0.008(2)
F14 0.040(2) 0.061(3) 0.023(2) -0.0051(18) 0.0090(17) 0.000(2)
F15 0.035(2) 0.043(2) 0.0215(18) -0.0001(16) -0.0055(16) 0.0055(17)
F16 0.056(2) 0.0255(18) 0.029(2) 0.0003(15) -0.0199(18) 0.0049(17)
F17 0.090(3) 0.0200(19) 0.050(3) -0.0033(17) -0.027(2) -0.001(2)
F18 0.061(3) 0.036(2) 0.036(2) -0.0124(17) -0.011(2) -0.0147(19)
F19 0.0322(19) 0.043(2) 0.0255(19) -0.0106(16) -0.0115(16) 0.0012(16)
F20 0.040(2) 0.0232(17) 0.0299(19) -0.0060(14) -0.0186(17) 0.0097(15)
N 0.026(3) 0.027(3) 0.025(3) -0.009(2) -0.004(2) 0.005(2)
C1 0.021(3) 0.017(3) 0.015(3) 0.000(2) 0.002(2) 0.006(2)
C2 0.023(3) 0.024(3) 0.026(3) -0.005(3) -0.005(3) 0.001(2)
C3 0.037(4) 0.036(3) 0.011(3) -0.008(3) -0.002(3) 0.001(3)
C4 0.030(3) 0.041(4) 0.016(3) -0.002(3) 0.009(3) 0.008(3)
C5 0.025(3) 0.036(4) 0.029(4) 0.001(3) 0.006(3) -0.002(3)
C6 0.027(3) 0.022(3) 0.033(4) -0.010(3) -0.010(3) 0.005(3)
C7 0.022(3) 0.022(3) 0.014(3) 0.001(2) 0.006(2) -0.001(2)
C8 0.026(3) 0.031(3) 0.023(3) -0.002(3) -0.005(3) 0.003(3)
C9 0.027(3) 0.044(4) 0.035(4) 0.005(3) -0.002(3) 0.008(3)
C10 0.040(4) 0.019(3) 0.046(4) 0.002(3) 0.013(3) 0.007(3)
C11 0.030(4) 0.022(3) 0.060(5) -0.012(3) 0.013(3) -0.004(3)
C12 0.030(3) 0.021(3) 0.040(4) -0.004(3) 0.003(3) 0.000(3)
C13 0.018(3) 0.024(3) 0.022(3) -0.005(2) 0.000(2) -0.003(2)
C14 0.019(3) 0.033(3) 0.021(3) -0.007(3) 0.001(2) -0.005(3)
C15 0.019(3) 0.049(4) 0.033(4) -0.004(3) -0.005(3) -0.002(3)
C16 0.022(3) 0.042(4) 0.035(4) -0.009(3) 0.012(3) -0.003(3)
C17 0.035(4) 0.036(4) 0.022(3) -0.007(3) 0.008(3) -0.009(3)
C18 0.025(3) 0.031(3) 0.025(3) -0.004(3) -0.006(3) -0.001(3)
C19 0.018(3) 0.023(3) 0.018(3) -0.004(2) 0.004(2) 0.001(2)
C20 0.029(3) 0.029(3) 0.016(3) -0.003(2) -0.004(3) 0.002(3)
C21 0.043(4) 0.020(3) 0.027(3) 0.000(3) -0.004(3) 0.003(3)
C22 0.031(3) 0.036(4) 0.023(3) -0.011(3) -0.001(3) -0.012(3)
C23 0.025(3) 0.028(3) 0.018(3) -0.005(2) -0.004(3) -0.001(3)
C24 0.028(3) 0.025(3) 0.017(3) -0.005(2) 0.001(3) 0.000(3)
C25 0.027(3) 0.017(3) 0.018(3) -0.004(2) -0.003(2) 0.001(2)
C26 0.024(3) 0.021(3) 0.010(3) -0.003(2) 0.000(2) 0.004(2)
C27 0.033(3) 0.018(3) 0.017(3) -0.003(2) 0.002(3) -0.003(3)
C28 0.026(3) 0.026(3) 0.022(3) -0.002(2) 0.001(3) -0.004(3)
C29 0.025(3) 0.028(3) 0.025(3) -0.001(3) -0.006(3) -0.001(3)
C30 0.032(3) 0.023(3) 0.016(3) 0.001(2) -0.003(3) 0.000(3)
C31 0.028(3) 0.015(3) 0.014(3) -0.004(2) -0.002(2) 0.006(2)
C32 0.031(3) 0.020(3) 0.022(3) -0.003(2) -0.007(3) 0.001(3)
C33 0.036(4) 0.030(3) 0.028(4) -0.007(3) -0.013(3) 0.000(3)
C34 0.047(4) 0.034(3) 0.018(3) -0.011(3) -0.014(3) 0.003(3)
C35 0.048(4) 0.025(3) 0.013(3) -0.005(2) -0.001(3) 0.008(3)
C36 0.032(3) 0.017(3) 0.021(3) -0.004(2) -0.003(3) 0.007(2)
C37 0.022(3) 0.021(3) 0.015(3) -0.006(2) 0.001(2) 0.005(2)
C38 0.024(3) 0.028(3) 0.010(3) -0.001(2) 0.003(2) 0.000(3)
C39 0.024(3) 0.042(4) 0.020(3) -0.009(3) -0.006(3) -0.001(3)
C40 0.037(4) 0.028(3) 0.029(3) -0.011(3) -0.005(3) -0.008(3)
C41 0.044(4) 0.021(3) 0.025(3) -0.001(3) -0.004(3) -0.002(3)
C42 0.030(3) 0.021(3) 0.023(3) -0.002(2) -0.005(3) 0.003(3)
C43 0.021(3) 0.020(3) 0.019(3) 0.003(2) -0.004(2) 0.001(2)
C44 0.031(3) 0.035(3) 0.016(3) 0.002(3) -0.003(3) 0.006(3)
C45 0.027(3) 0.040(4) 0.022(3) 0.005(3) -0.007(3) 0.014(3)
C46 0.028(3) 0.040(4) 0.015(3) 0.007(3) -0.008(3) 0.001(3)
C47 0.038(4) 0.027(3) 0.015(3) 0.003(2) -0.005(3) -0.001(3)
C48 0.023(3) 0.021(3) 0.020(3) -0.002(2) -0.006(2) 0.000(2)
C49 0.021(3) 0.020(3) 0.016(3) 0.002(2) -0.001(2) 0.000(2)
C50 0.034(3) 0.025(3) 0.019(3) -0.002(2) 0.000(3) -0.001(3)
C51 0.059(5) 0.014(3) 0.036(4) -0.006(3) 0.005(3) -0.007(3)
C52 0.046(4) 0.032(4) 0.029(4) 0.010(3) -0.007(3) -0.003(3)
C53 0.053(4) 0.044(4) 0.013(3) 0.005(3) -0.010(3) -0.006(3)
C54 0.037(4) 0.033(3) 0.022(3) -0.001(3) -0.009(3) -0.002(3)
C55 0.032(3) 0.018(3) 0.011(3) 0.000(2) -0.001(2) -0.004(2)
C56 0.031(3) 0.021(3) 0.019(3) -0.001(2) -0.003(3) 0.001(3)
C57 0.049(4) 0.021(3) 0.015(3) -0.002(2) -0.006(3) 0.002(3)
C58 0.047(4) 0.033(3) 0.021(3) 0.001(3) -0.012(3) -0.016(3)
C59 0.035(4) 0.042(4) 0.019(3) -0.005(3) -0.009(3) -0.005(3)
C60 0.031(3) 0.028(3) 0.023(3) -0.007(3) -0.007(3) 0.001(3)
C61 0.023(3) 0.029(3) 0.015(3) -0.001(2) -0.008(2) -0.001(2)
C62 0.030(3) 0.026(3) 0.019(3) 0.001(2) -0.004(3) -0.001(3)
C63 0.040(4) 0.038(4) 0.021(3) -0.002(3) 0.001(3) 0.007(3)
C64 0.049(4) 0.046(4) 0.020(3) 0.004(3) -0.003(3) 0.003(3)
C65 0.034(4) 0.037(4) 0.017(3) 0.009(3) 0.001(3) -0.003(3)
C66 0.022(3) 0.033(3) 0.022(3) 0.001(3) -0.002(3) 0.004(3)
C67 0.029(3) 0.016(3) 0.021(3) 0.002(2) -0.010(3) 0.001(2)
C68 0.021(3) 0.027(3) 0.023(3) -0.003(2) -0.005(3) -0.001(2)
C69 0.037(4) 0.027(3) 0.027(3) -0.008(3) -0.015(3) 0.004(3)
C70 0.043(4) 0.033(4) 0.036(4) -0.005(3) -0.021(3) -0.008(3)
C71 0.045(4) 0.049(4) 0.033(4) 0.005(3) -0.012(3) -0.024(4)
C72 0.035(4) 0.045(4) 0.024(3) -0.002(3) -0.006(3) -0.011(3)
C73 0.047(4) 0.064(5) 0.033(4) -0.021(4) -0.006(3) -0.006(4)
C74 0.052(5) 0.077(6) 0.033(4) -0.023(4) -0.006(4) -0.021(4)
C75 0.033(4) 0.045(4) 0.059(5) -0.026(4) -0.013(4) 0.001(3)
C76 0.040(4) 0.038(4) 0.052(5) -0.004(3) -0.018(4) -0.009(3)
C77 0.035(4) 0.031(3) 0.031(4) 0.000(3) -0.012(3) -0.002(3)
Cl1 0.0599(14) 0.115(2) 0.0566(14) -0.0138(14) 0.0000(12) 0.0040(14)
Cl2 0.089(2) 0.123(3) 0.154(3) -0.068(2) 0.049(2) -0.0217(19)
C78 0.070(6) 0.090(7) 0.059(6) -0.001(5) 0.002(5) 0.001(5)
Cl3 0.086(5) 0.199(10) 0.186(10) -0.049(7) -0.036(6) -0.058(5)
Cl4 0.086(5) 0.199(10) 0.186(10) -0.049(7) -0.036(6) -0.058(5)
C79 0.086(5) 0.199(10) 0.186(10) -0.049(7) -0.036(6) -0.058(5)

loop_
_atom_type_symbol
_atom_type_description
_atom_type_scat_dispersion_real
_atom_type_scat_dispersion_imag
_atom_type_scat_source
C C 0.0033 0.0016 'International Tables Vol C Tables 4.2.6.8 and 6.1.1.4'
H H 0.0000 0.0000 'International Tables Vol C Tables 4.2.6.8 and 6.1.1.4'
N N 0.0061 0.0033 'International Tables Vol C Tables 4.2.6.8 and 6.1.1.4'
F F 0.0171 0.0103 'International Tables Vol C Tables 4.2.6.8 and 6.1.1.4'
P P 0.1023 0.0942 'International Tables Vol C Tables 4.2.6.8 and 6.1.1.4'
Pd Pd -0.9988 1.0072 'International Tables Vol C Tables 4.2.6.8 and 6.1.1.4'
Pt Pt -1.7033 8.3905 'International Tables Vol C Tables 4.2.6.8 and 6.1.1.4'
Cl Cl 0.1484 0.1585 'International Tables Vol C Tables 4.2.6.8 and 6.1.1.4'

loop_
_geom_angle_atom_site_label_1
_geom_angle_atom_site_label_2
_geom_angle_atom_site_label_3
_geom_angle
_geom_angle_site_symmetry_1
_geom_angle_site_symmetry_3
_geom_angle_publ_flag
C7 Pt1 C1 83.8(2) . . ?
C7 Pt1 P3 96.52(15) . . ?
C1 Pt1 P3 177.73(16) . . ?
C7 Pt1 P1 173.03(15) . . ?
C1 Pt1 P1 89.23(14) . . ?
P3 Pt1 P1 90.41(5) . . ?
C19 Pt2 C13 86.0(2) . . ?
C19 Pt2 N 173.5(2) . . ?
C13 Pt2 N 89.0(2) . . ?
C19 Pt2 P2 88.46(16) . . ?
C13 Pt2 P2 157.21(16) . . ?
N Pt2 P2 97.73(14) . . ?
C19 Pt2 Pd 107.79(15) . . ?
C13 Pt2 Pd 154.30(15) . . ?
N Pt2 Pd 75.45(13) . . ?
P2 Pt2 Pd 47.69(4) . . ?
P2 Pd P1 105.26(5) . . ?
P2 Pd P4 162.38(5) . . ?
P1 Pd P4 92.15(5) . . ?
P2 Pd Pt2 50.46(4) . . ?
P1 Pd Pt2 155.67(4) . . ?
P4 Pd Pt2 112.18(4) . . ?
C25 P1 C31 106.0(3) . . ?
C25 P1 Pd 109.97(18) . . ?
C31 P1 Pd 102.79(18) . . ?
C25 P1 Pt1 107.37(18) . . ?
C31 P1 Pt1 110.58(17) . . ?
Pd P1 Pt1 119.36(6) . . ?
C37 P2 C43 103.9(2) . . ?
C37 P2 Pd 117.10(18) . . ?
C43 P2 Pd 128.06(19) . . ?
C37 P2 Pt2 116.75(18) . . ?
C43 P2 Pt2 107.59(18) . . ?
Pd P2 Pt2 81.85(5) . . ?
C49 P3 C55 102.8(2) . . ?
C49 P3 P4 105.20(19) . . ?
C55 P3 P4 106.18(19) . . ?
C49 P3 Pt1 125.04(19) . . ?
C55 P3 Pt1 110.62(18) . . ?
P4 P3 Pt1 105.66(6) . . ?
C61 P4 C67 103.3(3) . . ?
C61 P4 P3 109.24(18) . . ?
C67 P4 P3 104.32(19) . . ?
C61 P4 Pd 120.76(19) . . ?
C67 P4 Pd 114.07(17) . . ?
P3 P4 Pd 104.06(7) . . ?
C73 N C77 116.7(6) . . ?
C73 N Pt2 126.3(5) . . ?
C77 N Pt2 117.0(4) . . ?
C6 C1 C2 114.1(5) . . ?
C6 C1 Pt1 123.1(4) . . ?
C2 C1 Pt1 122.6(4) . . ?
F1 C2 C3 116.4(5) . . ?
F1 C2 C1 120.2(5) . . ?
C3 C2 C1 123.4(5) . . ?
F2 C3 C4 119.5(5) . . ?
F2 C3 C2 120.5(5) . . ?
C4 C3 C2 120.0(5) . . ?
F3 C4 C5 121.0(6) . . ?
F3 C4 C3 120.0(6) . . ?
C5 C4 C3 119.0(5) . . ?
F4 C5 C4 120.0(5) . . ?
F4 C5 C6 120.2(6) . . ?
C4 C5 C6 119.8(6) . . ?
F5 C6 C1 119.8(5) . . ?
F5 C6 C5 116.6(5) . . ?
C1 C6 C5 123.6(5) . . ?
C8 C7 C12 114.3(5) . . ?
C8 C7 Pt1 124.0(4) . . ?
C12 C7 Pt1 121.3(4) . . ?
F6 C8 C7 120.4(5) . . ?
F6 C8 C9 116.4(5) . . ?
C7 C8 C9 123.2(6) . . ?
F7 C9 C10 120.1(6) . . ?
F7 C9 C8 120.5(6) . . ?
C10 C9 C8 119.4(6) . . ?
C11 C10 C9 120.0(6) . . ?
C11 C10 F8 120.6(6) . . ?
C9 C10 F8 119.4(6) . . ?
C10 C11 F9 120.1(6) . . ?
C10 C11 C12 119.0(6) . . ?
F9 C11 C12 120.9(6) . . ?
F10 C12 C7 120.1(5) . . ?
F10 C12 C11 115.8(5) . . ?
C7 C12 C11 124.1(6) . . ?
C18 C13 C14 115.6(5) . . ?
C18 C13 Pt2 126.7(4) . . ?
C14 C13 Pt2 116.9(4) . . ?
F11 C14 C13 119.7(5) . . ?
F11 C14 C15 116.9(5) . . ?
C13 C14 C15 123.4(5) . . ?
F12 C15 C16 120.7(6) . . ?
F12 C15 C14 120.2(6) . . ?
C16 C15 C14 119.0(6) . . ?
F13 C16 C15 119.6(6) . . ?
F13 C16 C17 120.9(6) . . ?
C15 C16 C17 119.5(6) . . ?
F14 C17 C16 119.3(5) . . ?
F14 C17 C18 121.0(6) . . ?
C16 C17 C18 119.7(6) . . ?
F15 C18 C13 121.4(5) . . ?
F15 C18 C17 115.9(5) . . ?
C13 C18 C17 122.7(5) . . ?
C20 C19 C24 113.5(5) . . ?
C20 C19 Pt2 123.8(4) . . ?
C24 C19 Pt2 122.7(4) . . ?
F16 C20 C21 116.5(5) . . ?
F16 C20 C19 119.3(5) . . ?
C21 C20 C19 124.2(5) . . ?
F17 C21 C20 121.3(5) . . ?
F17 C21 C22 119.0(5) . . ?
C20 C21 C22 119.7(5) . . ?
F18 C22 C23 121.3(5) . . ?
F18 C22 C21 120.3(5) . . ?
C23 C22 C21 118.3(5) . . ?
F19 C23 C24 121.2(5) . . ?
F19 C23 C22 119.0(5) . . ?
C24 C23 C22 119.8(5) . . ?
F20 C24 C23 115.5(5) . . ?
F20 C24 C19 120.0(5) . . ?
C23 C24 C19 124.5(5) . . ?
C26 C25 C30 118.4(5) . . ?
C26 C25 P1 123.7(4) . . ?
C30 C25 P1 117.8(4) . . ?
C27 C26 C25 120.6(5) . . ?
C27 C26 H26 119.7 . . ?
C25 C26 H26 119.7 . . ?
C26 C27 C28 120.5(5) . . ?
C26 C27 H27 119.8 . . ?
C28 C27 H27 119.8 . . ?
C29 C28 C27 119.7(5) . . ?
C29 C28 H28 120.2 . . ?
C27 C28 H28 120.2 . . ?
C28 C29 C30 120.1(5) . . ?
C28 C29 H29 120.0 . . ?
C30 C29 H29 120.0 . . ?
C29 C30 C25 120.7(5) . . ?
C29 C30 H30 119.6 . . ?
C25 C30 H30 119.6 . . ?
C36 C31 C32 118.4(5) . . ?
C36 C31 P1 122.6(4) . . ?
C32 C31 P1 119.0(4) . . ?
C33 C32 C31 120.6(6) . . ?
C33 C32 H32 119.7 . . ?
C31 C32 H32 119.7 . . ?
C34 C33 C32 120.3(6) . . ?
C34 C33 H33 119.8 . . ?
C32 C33 H33 119.8 . . ?
C33 C34 C35 120.0(5) . . ?
C33 C34 H34 120.0 . . ?
C35 C34 H34 120.0 . . ?
C34 C35 C36 120.0(6) . . ?
C34 C35 H35 120.0 . . ?
C36 C35 H35 120.0 . . ?
C35 C36 C31 120.6(6) . . ?
C35 C36 H36 119.7 . . ?
C31 C36 H36 119.7 . . ?
C42 C37 C38 119.5(5) . . ?
C42 C37 P2 123.0(4) . . ?
C38 C37 P2 117.5(4) . . ?
C39 C38 C37 119.7(5) . . ?
C39 C38 H38 120.1 . . ?
C37 C38 H38 120.1 . . ?
C38 C39 C40 120.5(5) . . ?
C38 C39 H39 119.8 . . ?
C40 C39 H39 119.8 . . ?
C39 C40 C41 121.2(6) . . ?
C39 C40 H40 119.4 . . ?
C41 C40 H40 119.4 . . ?
C40 C41 C42 119.3(5) . . ?
C40 C41 H41 120.3 . . ?
C42 C41 H41 120.3 . . ?
C37 C42 C41 119.8(5) . . ?
C37 C42 H42 120.1 . . ?
C41 C42 H42 120.1 . . ?
C48 C43 C44 118.9(5) . . ?
C48 C43 P2 121.3(4) . . ?
C44 C43 P2 119.8(4) . . ?
C45 C44 C43 120.3(6) . . ?
C45 C44 H44 119.8 . . ?
C43 C44 H44 119.8 . . ?
C46 C45 C44 120.0(6) . . ?
C46 C45 H45 120.0 . . ?
C44 C45 H45 120.0 . . ?
C47 C46 C45 120.5(5) . . ?
C47 C46 H46 119.8 . . ?
C45 C46 H46 119.8 . . ?
C46 C47 C48 119.8(5) . . ?
C46 C47 H47 120.1 . . ?
C48 C47 H47 120.1 . . ?
C47 C48 C43 120.5(5) . . ?
C47 C48 H48 119.8 . . ?
C43 C48 H48 119.8 . . ?
C50 C49 C54 119.3(5) . . ?
C50 C49 P3 120.0(4) . . ?
C54 C49 P3 120.3(4) . . ?
C51 C50 C49 120.2(5) . . ?
C51 C50 H50 119.9 . . ?
C49 C50 H50 119.9 . . ?
C50 C51 C52 120.3(6) . . ?
C50 C51 H51 119.8 . . ?
C52 C51 H51 119.8 . . ?
C53 C52 C51 119.8(6) . . ?
C53 C52 H52 120.1 . . ?
C51 C52 H52 120.1 . . ?
C52 C53 C54 120.1(6) . . ?
C52 C53 H53 119.9 . . ?
C54 C53 H53 119.9 . . ?
C53 C54 C49 120.3(6) . . ?
C53 C54 H54 119.9 . . ?
C49 C54 H54 119.9 . . ?
C56 C55 C60 119.1(5) . . ?
C56 C55 P3 124.8(4) . . ?
C60 C55 P3 116.1(4) . . ?
C57 C56 C55 120.4(6) . . ?
C57 C56 H56 119.8 . . ?
C55 C56 H56 119.8 . . ?
C56 C57 C58 120.0(6) . . ?
C56 C57 H57 120.0 . . ?
C58 C57 H57 120.0 . . ?
C59 C58 C57 120.0(6) . . ?
C59 C58 H58 120.0 . . ?
C57 C58 H58 120.0 . . ?
C58 C59 C60 119.9(6) . . ?
C58 C59 H59 120.1 . . ?
C60 C59 H59 120.1 . . ?
C55 C60 C59 120.6(6) . . ?
C55 C60 H60 119.7 . . ?
C59 C60 H60 119.7 . . ?
C62 C61 C66 118.7(5) . . ?
C62 C61 P4 118.8(4) . . ?
C66 C61 P4 122.3(4) . . ?
C61 C62 C63 120.7(5) . . ?
C61 C62 H62 119.6 . . ?
C63 C62 H62 119.6 . . ?
C64 C63 C62 119.8(6) . . ?
C64 C63 H63 120.1 . . ?
C62 C63 H63 120.1 . . ?
C63 C64 C65 120.0(6) . . ?
C63 C64 H64 120.0 . . ?
C65 C64 H64 120.0 . . ?
C66 C65 C64 120.2(6) . . ?
C66 C65 H65 119.9 . . ?
C64 C65 H65 119.9 . . ?
C65 C66 C61 120.5(6) . . ?
C65 C66 H66 119.7 . . ?
C61 C66 H66 119.7 . . ?
C68 C67 C72 118.0(5) . . ?
C68 C67 P4 121.2(4) . . ?
C72 C67 P4 120.5(5) . . ?
C69 C68 C67 120.9(6) . . ?
C69 C68 H68 119.6 . . ?
C67 C68 H68 119.6 . . ?
C70 C69 C68 120.0(6) . . ?
C70 C69 H69 120.0 . . ?
C68 C69 H69 120.0 . . ?
C69 C70 C71 120.1(6) . . ?
C69 C70 H70 120.0 . . ?
C71 C70 H70 120.0 . . ?
C72 C71 C70 120.2(6) . . ?
C72 C71 H71 119.9 . . ?
C70 C71 H71 119.9 . . ?
C71 C72 C67 121.0(6) . . ?
C71 C72 H72 119.5 . . ?
C67 C72 H72 119.5 . . ?
N C73 C74 123.2(7) . . ?
N C73 H73 118.4 . . ?
C74 C73 H73 118.4 . . ?
C75 C74 C73 120.3(7) . . ?
C75 C74 H74 119.9 . . ?
C73 C74 H74 119.9 . . ?
C74 C75 C76 118.5(7) . . ?
C74 C75 H75 120.7 . . ?
C76 C75 H75 120.7 . . ?
C75 C76 C77 119.3(7) . . ?
C75 C76 H76 120.4 . . ?
C77 C76 H76 120.4 . . ?
N C77 C76 121.9(6) . . ?
N C77 H77 119.0 . . ?
C76 C77 H77 119.0 . . ?
Cl1 C78 Cl2 111.2(6) . . ?
Cl1 C78 H78A 109.4 . . ?
Cl2 C78 H78A 109.4 . . ?
Cl1 C78 H78B 109.4 . . ?
Cl2 C78 H78B 109.4 . . ?
H78A C78 H78B 108.0 . . ?
Cl4 C79 Cl3 112.7(13) . . ?
Cl4 C79 H79A 109.1 . . ?
Cl3 C79 H79A 109.1 . . ?
Cl4 C79 H79B 109.1 . . ?
Cl3 C79 H79B 109.1 . . ?
H79A C79 H79B 107.8 . . ?

loop_
_geom_bond_atom_site_label_1
_geom_bond_atom_site_label_2
_geom_bond_distance
_geom_bond_site_symmetry_2
_geom_bond_publ_flag
Pt1 C7 2.070(5) . ?
Pt1 C1 2.073(5) . ?
Pt1 P3 2.2791(14) . ?
Pt1 P1 2.3477(14) . ?
Pt2 C19 2.019(5) . ?
Pt2 C13 2.091(5) . ?
Pt2 N 2.129(5) . ?
Pt2 P2 2.3194(15) . ?
Pt2 Pd 2.9773(5) . ?
Pd P2 2.2241(14) . ?
Pd P1 2.3305(15) . ?
Pd P4 2.3556(15) . ?
P1 C25 1.822(6) . ?
P1 C31 1.833(5) . ?
P2 C37 1.798(6) . ?
P2 C43 1.826(5) . ?
P3 C49 1.810(5) . ?
P3 C55 1.827(5) . ?
P3 P4 2.230(2) . ?
P4 C61 1.820(6) . ?
P4 C67 1.831(6) . ?
F1 C2 1.346(6) . ?
F2 C3 1.350(7) . ?
F3 C4 1.353(7) . ?
F4 C5 1.351(7) . ?
F5 C6 1.357(6) . ?
F6 C8 1.344(7) . ?
F7 C9 1.345(7) . ?
F8 C10 1.366(7) . ?
F9 C11 1.348(8) . ?
F10 C12 1.356(7) . ?
F11 C14 1.358(6) . ?
F12 C15 1.340(7) . ?
F13 C16 1.338(7) . ?
F14 C17 1.352(7) . ?
F15 C18 1.357(6) . ?
F16 C20 1.356(6) . ?
F17 C21 1.340(7) . ?
F18 C22 1.334(6) . ?
F19 C23 1.345(6) . ?
F20 C24 1.359(6) . ?
N C73 1.320(8) . ?
N C77 1.366(8) . ?
C1 C6 1.384(8) . ?
C1 C2 1.387(8) . ?
C2 C3 1.375(8) . ?
C3 C4 1.373(9) . ?
C4 C5 1.359(9) . ?
C5 C6 1.384(9) . ?
C7 C8 1.372(8) . ?
C7 C12 1.379(8) . ?
C8 C9 1.385(9) . ?
C9 C10 1.366(10) . ?
C10 C11 1.346(10) . ?
C11 C12 1.380(8) . ?
C13 C18 1.375(8) . ?
C13 C14 1.377(8) . ?
C14 C15 1.385(8) . ?
C15 C16 1.365(9) . ?
C16 C17 1.378(9) . ?
C17 C18 1.379(8) . ?
C19 C20 1.381(8) . ?
C19 C24 1.388(8) . ?
C20 C21 1.375(8) . ?
C21 C22 1.387(8) . ?
C22 C23 1.372(8) . ?
C23 C24 1.370(8) . ?
C25 C26 1.398(7) . ?
C25 C30 1.399(8) . ?
C26 C27 1.383(8) . ?
C26 H26 0.9500 . ?
C27 C28 1.389(8) . ?
C27 H27 0.9500 . ?
C28 C29 1.384(8) . ?
C28 H28 0.9500 . ?
C29 C30 1.389(8) . ?
C29 H29 0.9500 . ?
C30 H30 0.9500 . ?
C31 C36 1.392(8) . ?
C31 C32 1.400(8) . ?
C32 C33 1.382(8) . ?
C32 H32 0.9500 . ?
C33 C34 1.377(9) . ?
C33 H33 0.9500 . ?
C34 C35 1.380(9) . ?
C34 H34 0.9500 . ?
C35 C36 1.391(8) . ?
C35 H35 0.9500 . ?
C36 H36 0.9500 . ?
C37 C42 1.387(8) . ?
C37 C38 1.418(7) . ?
C38 C39 1.369(8) . ?
C38 H38 0.9500 . ?
C39 C40 1.376(8) . ?
C39 H39 0.9500 . ?
C40 C41 1.379(8) . ?
C40 H40 0.9500 . ?
C41 C42 1.407(8) . ?
C41 H41 0.9500 . ?
C42 H42 0.9500 . ?
C43 C48 1.390(8) . ?
C43 C44 1.398(8) . ?
C44 C45 1.380(8) . ?
C44 H44 0.9500 . ?
C45 C46 1.380(8) . ?
C45 H45 0.9500 . ?
C46 C47 1.377(8) . ?
C46 H46 0.9500 . ?
C47 C48 1.387(7) . ?
C47 H47 0.9500 . ?
C48 H48 0.9500 . ?
C49 C50 1.393(8) . ?
C49 C54 1.399(8) . ?
C50 C51 1.378(8) . ?
C50 H50 0.9500 . ?
C51 C52 1.401(9) . ?
C51 H51 0.9500 . ?
C52 C53 1.376(9) . ?
C52 H52 0.9500 . ?
C53 C54 1.390(8) . ?
C53 H53 0.9500 . ?
C54 H54 0.9500 . ?
C55 C56 1.389(8) . ?
C55 C60 1.391(8) . ?
C56 C57 1.388(8) . ?
C56 H56 0.9500 . ?
C57 C58 1.396(9) . ?
C57 H57 0.9500 . ?
C58 C59 1.374(9) . ?
C58 H58 0.9500 . ?
C59 C60 1.397(8) . ?
C59 H59 0.9500 . ?
C60 H60 0.9500 . ?
C61 C62 1.385(8) . ?
C61 C66 1.403(8) . ?
C62 C63 1.389(8) . ?
C62 H62 0.9500 . ?
C63 C64 1.383(9) . ?
C63 H63 0.9500 . ?
C64 C65 1.386(9) . ?
C64 H64 0.9500 . ?
C65 C66 1.376(8) . ?
C65 H65 0.9500 . ?
C66 H66 0.9500 . ?
C67 C68 1.390(8) . ?
C67 C72 1.394(8) . ?
C68 C69 1.390(8) . ?
C68 H68 0.9500 . ?
C69 C70 1.368(9) . ?
C69 H69 0.9500 . ?
C70 C71 1.380(10) . ?
C70 H70 0.9500 . ?
C71 C72 1.376(9) . ?
C71 H71 0.9500 . ?
C72 H72 0.9500 . ?
C73 C74 1.378(10) . ?
C73 H73 0.9500 . ?
C74 C75 1.340(10) . ?
C74 H74 0.9500 . ?
C75 C76 1.375(10) . ?
C75 H75 0.9500 . ?
C76 C77 1.382(9) . ?
C76 H76 0.9500 . ?
C77 H77 0.9500 . ?
Cl1 C78 1.741(10) . ?
Cl2 C78 1.796(11) . ?
C78 H78A 0.9900 . ?
C78 H78B 0.9900 . ?
Cl3 C79 1.727(8) . ?
Cl4 C79 1.720(8) . ?
C79 H79A 0.9900 . ?
C79 H79B 0.9900 . ?
